data_1555891
loop_
_publ_author_name
'Unoh, Yuto'
'Yokoyama, Yuki'
'Satoh, Tetsuya'
'Hirano, Koji'
'Miura, Masahiro'

_publ_section_title
;
 Regioselective Synthesis of Benzo[b]phosphole Derivatives via Direct
 ortho-Alkenylation and Cyclization of Arylthiophosphinamides.
;
_journal_issue 20
_journal_name_full 'Organic letters'
_journal_page_first 5436
_journal_page_last 5439
_journal_paper_doi 10.1021/acs.orglett.6b02868
_journal_volume 18
_journal_year 2016
_chemical_formula_moiety 'C30 H30 N P S'
_chemical_formula_sum 'C30 H30 N P S'
_chemical_formula_weight 467.61
_space_group_crystal_system monoclinic
_space_group_IT_number 14
_space_group_name_Hall '-P 2ybc'
_space_group_name_H-M_alt 'P 1 21/c 1'
_atom_sites_solution_hydrogens geom
_atom_sites_solution_primary direct
_atom_sites_solution_secondary difmap
_cell_angle_alpha 90.0000
_cell_angle_beta 108.792(6)
_cell_angle_gamma 90.0000
_cell_formula_units_Z 8
_cell_length_a 16.799(2)
_cell_length_b 16.6108(17)
_cell_length_c 19.616(3)
_cell_measurement_reflns_used 9778
_cell_measurement_temperature 173
_cell_measurement_theta_max 27.50
_cell_measurement_theta_min 3.00
_cell_volume 5182.0(12)
_computing_cell_refinement 'CrystalClear-SM Expert 2.0 r15'
_computing_data_collection 'CrystalClear-SM Expert 2.0 r15 (Rigaku, 2011)'
_computing_data_reduction 'CrystalClear-SM Expert 2.0 r15'
_computing_molecular_graphics 'CrystalStructure 4.2.1'
_computing_publication_material 'CrystalStructure 4.2.1 (Rigaku, 2016)'
_computing_structure_refinement 'SHELXL Version 2014/7 (Sheldrick, 2008)'
_computing_structure_solution 'SHELXS (Sheldrick, 2008)'
_diffrn_ambient_temperature 173
_diffrn_detector_area_resol_mean 13.653
_diffrn_measured_fraction_theta_full 0.998
_diffrn_measured_fraction_theta_max 0.997
_diffrn_measurement_device_type 'Rigaku XtaLAB mini'
_diffrn_measurement_method \w
_diffrn_radiation_type 'Mo K\a'
_diffrn_radiation_wavelength 0.71075
_diffrn_reflns_av_R_equivalents 0.0979
_diffrn_reflns_Laue_measured_fraction_full 0.998
_diffrn_reflns_Laue_measured_fraction_max 0.997
_diffrn_reflns_limit_h_max 21
_diffrn_reflns_limit_h_min -21
_diffrn_reflns_limit_k_max 21
_diffrn_reflns_limit_k_min -21
_diffrn_reflns_limit_l_max 25
_diffrn_reflns_limit_l_min -25
_diffrn_reflns_number 55143
_diffrn_reflns_point_group_measured_fraction_full 0.998
_diffrn_reflns_point_group_measured_fraction_max 0.997
_diffrn_reflns_theta_full 25.242
_diffrn_reflns_theta_max 27.550
_diffrn_reflns_theta_min 3.043
_diffrn_standards_number 0
_exptl_absorpt_coefficient_mu 0.205
_exptl_absorpt_correction_T_max 0.970
_exptl_absorpt_correction_T_min 0.923
_exptl_absorpt_correction_type numerical
_exptl_absorpt_process_details 'NUMABS (Rigaku, 1999)'
_exptl_crystal_colour colorless
_exptl_crystal_density_diffrn 1.199
_exptl_crystal_density_method 'not measured'
_exptl_crystal_description prism
_exptl_crystal_F_000 1984.00
_exptl_crystal_size_max 0.480
_exptl_crystal_size_mid 0.210
_exptl_crystal_size_min 0.150
_refine_diff_density_max 0.25
_refine_diff_density_min -0.37
_refine_ls_extinction_method none
_refine_ls_goodness_of_fit_ref 1.096
_refine_ls_hydrogen_treatment constr
_refine_ls_number_parameters 599
_refine_ls_number_reflns 11945
_refine_ls_number_restraints 0
_refine_ls_R_factor_all 0.1228
_refine_ls_R_factor_gt 0.0720
_refine_ls_shift/su_max 0.001
_refine_ls_structure_factor_coef Fsqd
_refine_ls_weighting_details 'w = 1/[\s^2^(Fo^2^)+(0.0329P)^2^+2.2959P] where P=(Fo^2^+2Fc^2^)/3'
_refine_ls_weighting_scheme calc
_refine_ls_wR_factor_gt 0.1211
_refine_ls_wR_factor_ref 0.1414
_reflns_Friedel_coverage 0.000
_reflns_number_gt 7685
_reflns_number_total 11945
_reflns_threshold_expression F^2^>2.0\s(F^2^)
_cod_data_source_file ol6b02868_si_002.cif
_cod_data_source_block yu161043-1
_cod_database_code 1555891

loop_
_space_group_symop_id
_space_group_symop_operation_xyz
1 +X,+Y,+Z
2 -X,1/2+Y,1/2-Z
3 -X,-Y,-Z
4 +X,-1/2-Y,-1/2+Z

loop_
_atom_site_label
_atom_site_type_symbol
_atom_site_fract_x
_atom_site_fract_y
_atom_site_fract_z
_atom_site_U_iso_or_equiv
_atom_site_adp_type
_atom_site_occupancy
_atom_site_site_symmetry_order
_atom_site_calc_flag
_atom_site_refinement_flags_posn
_atom_site_refinement_flags_adp
S3 S -0.10004(5) 0.40964(5) 0.37647(4) 0.0385(2) Uani 1 1 d . .
S4 S 0.39343(5) 0.19920(5) 0.37960(4) 0.0385(2) Uani 1 1 d . .
P2 P 0.47165(4) 0.16462(4) 0.33057(4) 0.02937(17) Uani 1 1 d . .
P58 P -0.01761(4) 0.44012(4) 0.33039(4) 0.02944(17) Uani 1 1 d . .
N6 N 0.04682(14) 0.51554(13) 0.36930(12) 0.0304(5) Uani 1 1 d . .
N17 N 0.52934(14) 0.08384(14) 0.36616(13) 0.0333(6) Uani 1 1 d . .
C1 C 0.53023(16) 0.32309(16) 0.32011(14) 0.0282(6) Uani 1 1 d . .
C7 C 0.05550(17) 0.35913(17) 0.32961(14) 0.0297(6) Uani 1 1 d . .
C8 C 0.02978(16) 0.27872(16) 0.31616(14) 0.0288(6) Uani 1 1 d . .
C9 C -0.06012(16) 0.25374(16) 0.28592(15) 0.0277(6) Uani 1 1 d . .
C10 C 0.40390(17) 0.32467(16) 0.21651(14) 0.0295(6) Uani 1 1 d . .
H10 H 0.4395 0.2952 0.1965 0.035 Uiso 1 1 calc R U
C11 C 0.55089(16) 0.24153(16) 0.33399(14) 0.0274(6) Uani 1 1 d . .
C12 C 0.40996(16) 0.41533(16) 0.32128(15) 0.0293(6) Uani 1 1 d . .
C13 C -0.08969(16) 0.19515(17) 0.32990(16) 0.0322(7) Uani 1 1 d . .
C14 C -0.10341(17) 0.27921(16) 0.21938(15) 0.0305(6) Uani 1 1 d . .
H14 H -0.0716 0.3077 0.1950 0.037 Uiso 1 1 calc R U
C15 C -0.06517(18) 0.47193(17) 0.23820(15) 0.0323(7) Uani 1 1 d . .
C16 C 0.44210(16) 0.35156(16) 0.28359(15) 0.0283(6) Uani 1 1 d . .
C18 C 0.59438(17) 0.37975(18) 0.33573(15) 0.0351(7) Uani 1 1 d . .
H18 H 0.5804 0.4352 0.3290 0.042 Uiso 1 1 calc R U
C19 C 0.42194(17) 0.13832(16) 0.23727(16) 0.0329(7) Uani 1 1 d . .
C20 C -0.19311(17) 0.26925(16) 0.17883(15) 0.0301(6) Uani 1 1 d . .
C21 C 0.09068(18) 0.21909(18) 0.32720(16) 0.0371(7) Uani 1 1 d . .
H21 H 0.0735 0.1644 0.3204 0.044 Uiso 1 1 calc R U
C22 C 0.63566(17) 0.21984(18) 0.35771(15) 0.0340(7) Uani 1 1 d . .
H22 H 0.6504 0.1645 0.3648 0.041 Uiso 1 1 calc R U
C23 C 0.31696(19) 0.33266(17) 0.16856(16) 0.0357(7) Uani 1 1 d . .
C24 C 0.46988(19) 0.13055(17) 0.19146(16) 0.0369(7) Uani 1 1 d . .
H24 H 0.5292 0.1369 0.2100 0.044 Uiso 1 1 calc R U
C25 C 0.67772(18) 0.35749(19) 0.36076(15) 0.0377(7) Uani 1 1 d . .
H25 H 0.7206 0.3973 0.3708 0.045 Uiso 1 1 calc R U
C26 C -0.0179(2) 0.47717(17) 0.19196(16) 0.0382(7) Uani 1 1 d . .
H26 H 0.0405 0.4652 0.2091 0.046 Uiso 1 1 calc R U
C27 C -0.15004(19) 0.49068(18) 0.21277(17) 0.0415(8) Uani 1 1 d . .
H27 H -0.1828 0.4876 0.2442 0.050 Uiso 1 1 calc R U
C28 C 0.14141(17) 0.37653(18) 0.34895(15) 0.0355(7) Uani 1 1 d . .
H28 H 0.1594 0.4310 0.3561 0.043 Uiso 1 1 calc R U
C29 C 0.17548(18) 0.23706(19) 0.34777(17) 0.0411(8) Uani 1 1 d . .
H29 H 0.2160 0.1953 0.3548 0.049 Uiso 1 1 calc R U
C30 C -0.06609(18) 0.20311(19) 0.40406(16) 0.0400(7) Uani 1 1 d . .
H30 H -0.0319 0.2472 0.4269 0.048 Uiso 1 1 calc R U
C31 C 0.36538(17) 0.48077(17) 0.28428(17) 0.0356(7) Uani 1 1 d . .
H31 H 0.3523 0.4837 0.2335 0.043 Uiso 1 1 calc R U
C32 C 0.20061(18) 0.31662(19) 0.35791(16) 0.0395(7) Uani 1 1 d . .
H32 H 0.2586 0.3300 0.3710 0.047 Uiso 1 1 calc R U
C33 C 0.33961(18) 0.54185(18) 0.32030(19) 0.0428(8) Uani 1 1 d . .
H33 H 0.3091 0.5864 0.2942 0.051 Uiso 1 1 calc R U
C34 C 0.42879(18) 0.41275(18) 0.39587(16) 0.0366(7) Uani 1 1 d . .
H34 H 0.4600 0.3688 0.4224 0.044 Uiso 1 1 calc R U
C35 C 0.69858(17) 0.27704(19) 0.37114(15) 0.0362(7) Uani 1 1 d . .
H35 H 0.7559 0.2611 0.3875 0.043 Uiso 1 1 calc R U
C36 C -0.21927(19) 0.26004(18) 0.10412(16) 0.0395(7) Uani 1 1 d . .
H36 H -0.1788 0.2591 0.0797 0.047 Uiso 1 1 calc R U
C37 C -0.25469(17) 0.27355(17) 0.21212(16) 0.0340(7) Uani 1 1 d . .
H37 H -0.2386 0.2814 0.2627 0.041 Uiso 1 1 calc R U
C38 C 0.08980(18) 0.50441(18) 0.44718(15) 0.0370(7) Uani 1 1 d . .
H38A H 0.0987 0.4462 0.4575 0.044 Uiso 1 1 calc R U
H38B H 0.0532 0.5249 0.4740 0.044 Uiso 1 1 calc R U
C39 C 0.3581(2) 0.5381(2) 0.3941(2) 0.0466(8) Uani 1 1 d . .
H39 H 0.3403 0.5800 0.4189 0.056 Uiso 1 1 calc R U
C40 C 0.33573(19) 0.12760(19) 0.20979(17) 0.0439(8) Uani 1 1 d . .
H40 H 0.3024 0.1326 0.2406 0.053 Uiso 1 1 calc R U
C41 C -0.33833(19) 0.26660(18) 0.17286(17) 0.0412(8) Uani 1 1 d . .
H41 H -0.3793 0.2695 0.1967 0.049 Uiso 1 1 calc R U
C42 C -0.0555(2) 0.49979(19) 0.12097(17) 0.0490(9) Uani 1 1 d . .
H42 H -0.0231 0.5030 0.0892 0.059 Uiso 1 1 calc R U
C43 C -0.13775(18) 0.12877(18) 0.29810(18) 0.0406(8) Uani 1 1 d . .
H43 H -0.1535 0.1217 0.2474 0.049 Uiso 1 1 calc R U
C44 C -0.1871(2) 0.5138(2) 0.14220(18) 0.0506(9) Uani 1 1 d . .
H44 H -0.2452 0.5270 0.1251 0.061 Uiso 1 1 calc R U
C45 C 0.56585(19) 0.08606(19) 0.44523(16) 0.0420(8) Uani 1 1 d . .
H45A H 0.5244 0.0640 0.4664 0.050 Uiso 1 1 calc R U
H45B H 0.5765 0.1428 0.4609 0.050 Uiso 1 1 calc R U
C46 C 0.5025(2) 0.00334(18) 0.33646(18) 0.0482(9) Uani 1 1 d . .
H46A H 0.5501 -0.0344 0.3559 0.058 Uiso 1 1 calc R U
H46B H 0.4900 0.0055 0.2836 0.058 Uiso 1 1 calc R U
C47 C 0.0239(2) 0.59929(18) 0.34808(18) 0.0449(8) Uani 1 1 d . .
H47A H -0.0002 0.6015 0.2949 0.054 Uiso 1 1 calc R U
H47B H 0.0758 0.6321 0.3623 0.054 Uiso 1 1 calc R U
C48 C -0.1400(2) 0.0825(2) 0.4128(2) 0.0587(11) Uani 1 1 d . .
H48 H -0.1574 0.0442 0.4411 0.070 Uiso 1 1 calc R U
C49 C 0.3004(2) 0.3255(2) 0.09473(18) 0.0537(9) Uani 1 1 d . .
H49 H 0.3457 0.3201 0.0760 0.064 Uiso 1 1 calc R U
C50 C 0.4320(2) 0.1138(2) 0.11975(18) 0.0485(8) Uani 1 1 d . .
H50 H 0.4650 0.1093 0.0887 0.058 Uiso 1 1 calc R U
C51 C 0.4022(2) 0.47398(19) 0.43143(18) 0.0426(8) Uani 1 1 d . .
H51 H 0.4147 0.4714 0.4822 0.051 Uiso 1 1 calc R U
C52 C -0.3040(2) 0.25227(19) 0.06550(17) 0.0478(8) Uani 1 1 d . .
H52 H -0.3209 0.2446 0.0148 0.057 Uiso 1 1 calc R U
C53 C -0.0919(2) 0.1473(2) 0.44538(19) 0.0520(9) Uani 1 1 d . .
H53 H -0.0764 0.1539 0.4961 0.062 Uiso 1 1 calc R U
C54 C 0.2980(2) 0.1097(2) 0.1379(2) 0.0571(10) Uani 1 1 d . .
H54 H 0.2389 0.1016 0.1195 0.068 Uiso 1 1 calc R U
C55 C -0.3636(2) 0.25551(19) 0.09942(18) 0.0458(8) Uani 1 1 d . .
H55 H -0.4216 0.2502 0.0726 0.055 Uiso 1 1 calc R U
C56 C 0.24913(19) 0.33904(19) 0.19406(19) 0.0465(8) Uani 1 1 d . .
H56 H 0.2588 0.3423 0.2444 0.056 Uiso 1 1 calc R U
C57 C 0.17376(19) 0.5472(2) 0.47361(17) 0.0502(9) Uani 1 1 d . .
H57A H 0.2074 0.5329 0.4428 0.060 Uiso 1 1 calc R U
H57B H 0.2037 0.5309 0.5233 0.060 Uiso 1 1 calc R U
H57C H 0.1645 0.6056 0.4718 0.060 Uiso 1 1 calc R U
C59 C -0.1628(2) 0.0729(2) 0.3393(2) 0.0559(10) Uani 1 1 d . .
H59 H -0.1959 0.0280 0.3169 0.067 Uiso 1 1 calc R U
C60 C -0.1402(2) 0.5177(2) 0.09649(18) 0.0532(9) Uani 1 1 d . .
H60 H -0.1663 0.5329 0.0477 0.064 Uiso 1 1 calc R U
C61 C 0.4270(3) -0.0301(2) 0.3520(2) 0.0815(14) Uani 1 1 d . .
H61A H 0.4387 -0.0332 0.4042 0.098 Uiso 1 1 calc R U
H61B H 0.4146 -0.0841 0.3311 0.098 Uiso 1 1 calc R U
H61C H 0.3785 0.0051 0.3308 0.098 Uiso 1 1 calc R U
C62 C 0.1674(2) 0.3408(2) 0.1469(3) 0.0687(12) Uani 1 1 d . .
H62 H 0.1215 0.3462 0.1649 0.082 Uiso 1 1 calc R U
C63 C 0.3458(2) 0.1034(2) 0.09269(19) 0.0565(10) Uani 1 1 d . .
H63 H 0.3196 0.0920 0.0430 0.068 Uiso 1 1 calc R U
C65 C 0.1528(3) 0.3345(2) 0.0742(3) 0.0839(16) Uani 1 1 d . .
H65 H 0.0968 0.3360 0.0419 0.101 Uiso 1 1 calc R U
C66 C 0.2186(3) 0.3262(2) 0.0482(2) 0.0775(14) Uani 1 1 d . .
H66 H 0.2082 0.3208 -0.0022 0.093 Uiso 1 1 calc R U
C73 C 0.6467(2) 0.0393(2) 0.4741(2) 0.0672(11) Uani 1 1 d . .
H73A H 0.6347 -0.0185 0.4687 0.081 Uiso 1 1 calc R U
H73B H 0.6734 0.0521 0.5252 0.081 Uiso 1 1 calc R U
H73C H 0.6847 0.0540 0.4473 0.081 Uiso 1 1 calc R U
C74 C -0.0382(3) 0.6374(2) 0.3799(3) 0.0902(15) Uani 1 1 d . .
H74A H -0.0905 0.6062 0.3655 0.108 Uiso 1 1 calc R U
H74B H -0.0500 0.6927 0.3621 0.108 Uiso 1 1 calc R U
H74C H -0.0142 0.6379 0.4325 0.108 Uiso 1 1 calc R U

loop_
_atom_site_aniso_label
_atom_site_aniso_U_11
_atom_site_aniso_U_22
_atom_site_aniso_U_33
_atom_site_aniso_U_23
_atom_site_aniso_U_13
_atom_site_aniso_U_12
S3 0.0320(4) 0.0454(5) 0.0433(5) -0.0081(4) 0.0194(3) -0.0068(3)
S4 0.0331(4) 0.0384(4) 0.0503(5) -0.0020(4) 0.0221(4) 0.0016(3)
P2 0.0250(4) 0.0279(4) 0.0360(4) -0.0017(3) 0.0108(3) 0.0008(3)
P58 0.0267(4) 0.0313(4) 0.0310(4) -0.0033(3) 0.0102(3) -0.0027(3)
N6 0.0297(13) 0.0287(13) 0.0315(13) -0.0035(11) 0.0081(10) -0.0055(10)
N17 0.0356(14) 0.0276(12) 0.0365(14) 0.0001(11) 0.0115(11) 0.0038(11)
C1 0.0259(14) 0.0306(15) 0.0269(14) -0.0028(12) 0.0067(11) -0.0015(12)
C7 0.0283(15) 0.0331(15) 0.0289(15) -0.0001(13) 0.0112(12) -0.0021(12)
C8 0.0254(14) 0.0328(15) 0.0279(15) 0.0008(12) 0.0082(12) -0.0012(12)
C9 0.0249(14) 0.0252(14) 0.0341(16) -0.0033(12) 0.0110(12) -0.0009(11)
C10 0.0290(15) 0.0290(15) 0.0304(15) 0.0000(12) 0.0096(12) -0.0001(12)
C11 0.0234(14) 0.0323(15) 0.0269(14) -0.0025(12) 0.0089(11) 0.0011(12)
C12 0.0251(14) 0.0279(14) 0.0354(16) -0.0016(13) 0.0103(12) -0.0031(12)
C13 0.0204(14) 0.0355(16) 0.0387(17) 0.0055(14) 0.0065(12) 0.0008(12)
C14 0.0309(15) 0.0284(15) 0.0347(16) -0.0007(13) 0.0139(13) -0.0022(12)
C15 0.0318(16) 0.0297(15) 0.0343(16) -0.0048(13) 0.0090(13) -0.0048(12)
C16 0.0260(14) 0.0244(14) 0.0344(16) 0.0019(12) 0.0095(12) -0.0003(11)
C18 0.0316(16) 0.0329(16) 0.0389(17) -0.0001(14) 0.0088(13) -0.0032(13)
C19 0.0321(16) 0.0272(15) 0.0383(17) -0.0026(13) 0.0101(13) -0.0009(12)
C20 0.0345(16) 0.0228(14) 0.0306(16) 0.0031(12) 0.0072(12) 0.0015(12)
C21 0.0315(16) 0.0319(16) 0.0469(19) 0.0006(14) 0.0113(14) -0.0020(13)
C22 0.0273(15) 0.0407(17) 0.0350(16) 0.0002(14) 0.0113(13) 0.0054(13)
C23 0.0402(17) 0.0260(15) 0.0332(16) 0.0006(13) 0.0011(13) -0.0002(13)
C24 0.0327(17) 0.0359(17) 0.0424(18) -0.0100(14) 0.0124(14) -0.0012(13)
C25 0.0291(16) 0.0465(19) 0.0358(17) -0.0063(15) 0.0080(13) -0.0120(14)
C26 0.0435(19) 0.0327(16) 0.0385(18) -0.0001(14) 0.0131(15) -0.0005(14)
C27 0.0363(18) 0.0436(19) 0.0397(18) -0.0093(15) 0.0053(14) -0.0029(14)
C28 0.0296(16) 0.0371(17) 0.0418(18) -0.0033(14) 0.0146(14) -0.0050(13)
C29 0.0281(16) 0.0411(18) 0.055(2) -0.0002(16) 0.0141(14) 0.0058(14)
C30 0.0345(17) 0.0469(19) 0.0379(18) 0.0079(15) 0.0107(14) 0.0012(14)
C31 0.0299(16) 0.0295(16) 0.0430(18) 0.0000(14) 0.0057(13) 0.0008(13)
C32 0.0221(15) 0.049(2) 0.0479(19) 0.0009(16) 0.0124(13) -0.0012(13)
C33 0.0286(17) 0.0325(17) 0.063(2) -0.0036(16) 0.0086(15) 0.0035(13)
C34 0.0404(17) 0.0316(16) 0.0382(17) 0.0013(14) 0.0134(14) -0.0001(14)
C35 0.0193(14) 0.057(2) 0.0311(16) 0.0025(15) 0.0058(12) 0.0011(13)
C36 0.0442(19) 0.0388(18) 0.0340(17) 0.0049(14) 0.0106(14) 0.0078(14)
C37 0.0324(16) 0.0358(17) 0.0330(16) 0.0016(13) 0.0093(13) 0.0030(13)
C38 0.0361(17) 0.0431(18) 0.0315(16) -0.0066(14) 0.0105(13) -0.0078(14)
C39 0.0435(19) 0.0384(19) 0.066(2) -0.0161(18) 0.0286(18) -0.0042(15)
C40 0.0303(17) 0.052(2) 0.047(2) -0.0093(17) 0.0090(15) -0.0052(15)
C41 0.0328(17) 0.0368(17) 0.052(2) 0.0055(15) 0.0105(15) 0.0047(14)
C42 0.069(2) 0.0412(19) 0.0381(19) 0.0004(16) 0.0191(17) -0.0051(18)
C43 0.0289(16) 0.0380(18) 0.0495(19) 0.0101(15) 0.0051(14) -0.0030(13)
C44 0.041(2) 0.052(2) 0.048(2) -0.0041(18) -0.0005(17) 0.0010(16)
C45 0.0457(19) 0.0389(18) 0.0397(18) 0.0040(15) 0.0116(15) 0.0050(15)
C46 0.073(2) 0.0262(16) 0.048(2) 0.0002(15) 0.0239(18) 0.0028(16)
C47 0.052(2) 0.0307(17) 0.047(2) -0.0030(15) 0.0089(16) -0.0046(15)
C48 0.0356(19) 0.067(3) 0.075(3) 0.040(2) 0.0199(18) 0.0029(18)
C49 0.068(2) 0.045(2) 0.040(2) 0.0010(17) 0.0061(17) -0.0058(18)
C50 0.050(2) 0.054(2) 0.043(2) -0.0108(17) 0.0161(16) -0.0012(17)
C51 0.052(2) 0.0395(18) 0.0434(19) -0.0082(15) 0.0246(16) -0.0080(16)
C52 0.054(2) 0.0432(19) 0.0342(18) 0.0015(15) -0.0021(16) 0.0078(16)
C53 0.041(2) 0.070(3) 0.044(2) 0.0204(19) 0.0136(16) 0.0090(18)
C54 0.0333(19) 0.069(3) 0.060(2) -0.018(2) 0.0024(17) -0.0060(17)
C55 0.0358(18) 0.0393(18) 0.051(2) 0.0012(16) -0.0012(16) 0.0020(15)
C56 0.0361(18) 0.0396(18) 0.056(2) -0.0049(16) 0.0032(16) -0.0056(15)
C57 0.0399(19) 0.067(2) 0.0386(19) -0.0078(17) 0.0059(15) -0.0130(17)
C59 0.0347(19) 0.052(2) 0.072(3) 0.023(2) 0.0045(17) -0.0114(16)
C60 0.068(3) 0.041(2) 0.0355(19) -0.0001(16) -0.0037(18) -0.0010(18)
C61 0.117(4) 0.057(3) 0.078(3) -0.005(2) 0.042(3) -0.041(3)
C62 0.036(2) 0.050(2) 0.101(4) -0.014(2) -0.003(2) -0.0044(17)
C63 0.052(2) 0.066(2) 0.043(2) -0.0187(19) 0.0037(17) -0.0048(19)
C65 0.057(3) 0.056(3) 0.094(4) 0.000(3) -0.037(3) 0.002(2)
C66 0.091(3) 0.064(3) 0.045(2) 0.003(2) -0.025(2) -0.006(3)
C73 0.061(3) 0.069(3) 0.063(3) 0.014(2) 0.008(2) 0.026(2)
C74 0.091(3) 0.056(3) 0.132(4) -0.010(3) 0.047(3) 0.020(2)

loop_
_atom_type_symbol
_atom_type_description
_atom_type_scat_dispersion_real
_atom_type_scat_dispersion_imag
_atom_type_scat_source
C C 0.0033 0.0016
;
International Tables for Crystallography
(Vol. C, Tables 4.2.6.8 and 6.1.1.4)
;
H H 0.0000 0.0000
;
International Tables for Crystallography
(Vol. C, Table 6.1.1.4)
;
N N 0.0061 0.0033
;
International Tables for Crystallography
(Vol. C, Tables 4.2.6.8 and 6.1.1.4)
;
P P 0.1023 0.0942
;
International Tables for Crystallography
(Vol. C, Tables 4.2.6.8 and 6.1.1.4)
;
S S 0.1246 0.1234
;
International Tables for Crystallography
(Vol. C, Tables 4.2.6.8 and 6.1.1.4)
;

loop_
_geom_angle_atom_site_label_1
_geom_angle_atom_site_label_2
_geom_angle_atom_site_label_3
_geom_angle
N17 P2 C19 104.25(13)
N17 P2 C11 103.19(12)
C19 P2 C11 107.44(13)
N17 P2 S4 115.04(9)
C19 P2 S4 114.01(10)
C11 P2 S4 111.98(9)
N6 P58 C15 104.52(12)
N6 P58 C7 102.58(12)
C15 P58 C7 106.82(13)
N6 P58 S3 115.82(9)
C15 P58 S3 112.93(10)
C7 P58 S3 113.14(9)
C47 N6 C38 114.1(2)
C47 N6 P58 120.59(19)
C38 N6 P58 114.07(18)
C46 N17 C45 114.2(2)
C46 N17 P2 120.2(2)
C45 N17 P2 114.11(19)
C18 C1 C11 119.1(2)
C18 C1 C16 117.9(2)
C11 C1 C16 122.8(2)
C28 C7 C8 118.4(3)
C28 C7 P58 118.9(2)
C8 C7 P58 122.4(2)
C21 C8 C7 118.9(2)
C21 C8 C9 117.6(2)
C7 C8 C9 123.4(2)
C14 C9 C13 126.3(2)
C14 C9 C8 117.5(2)
C13 C9 C8 115.8(2)
C16 C10 C23 131.5(3)
C16 C10 H10 114.3
C23 C10 H10 114.3
C22 C11 C1 118.4(3)
C22 C11 P2 118.9(2)
C1 C11 P2 122.4(2)
C31 C12 C34 118.4(3)
C31 C12 C16 121.3(3)
C34 C12 C16 120.2(3)
C30 C13 C43 118.4(3)
C30 C13 C9 120.7(3)
C43 C13 C9 120.8(3)
C9 C14 C20 129.1(3)
C9 C14 H14 115.4
C20 C14 H14 115.4
C27 C15 C26 119.3(3)
C27 C15 P58 119.9(2)
C26 C15 P58 120.8(2)
C10 C16 C12 126.1(3)
C10 C16 C1 116.8(2)
C12 C16 C1 116.6(2)
C25 C18 C1 121.6(3)
C25 C18 H18 119.2
C1 C18 H18 119.2
C40 C19 C24 119.1(3)
C40 C19 P2 120.7(2)
C24 C19 P2 120.2(2)
C37 C20 C36 117.9(3)
C37 C20 C14 121.9(3)
C36 C20 C14 120.1(3)
C29 C21 C8 121.9(3)
C29 C21 H21 119.0
C8 C21 H21 119.0
C35 C22 C11 121.4(3)
C35 C22 H22 119.3
C11 C22 H22 119.3
C56 C23 C49 118.0(3)
C56 C23 C10 122.6(3)
C49 C23 C10 119.0(3)
C50 C24 C19 120.4(3)
C50 C24 H24 119.8
C19 C24 H24 119.8
C18 C25 C35 119.6(3)
C18 C25 H25 120.2
C35 C25 H25 120.2
C42 C26 C15 120.2(3)
C42 C26 H26 119.9
C15 C26 H26 119.9
C44 C27 C15 120.3(3)
C44 C27 H27 119.9
C15 C27 H27 119.9
C32 C28 C7 121.6(3)
C32 C28 H28 119.2
C7 C28 H28 119.2
C32 C29 C21 119.1(3)
C32 C29 H29 120.4
C21 C29 H29 120.4
C13 C30 C53 120.7(3)
C13 C30 H30 119.6
C53 C30 H30 119.6
C33 C31 C12 120.9(3)
C33 C31 H31 119.6
C12 C31 H31 119.6
C28 C32 C29 119.9(3)
C28 C32 H32 120.1
C29 C32 H32 120.1
C39 C33 C31 120.1(3)
C39 C33 H33 120.0
C31 C33 H33 120.0
C51 C34 C12 120.3(3)
C51 C34 H34 119.9
C12 C34 H34 119.9
C25 C35 C22 119.7(3)
C25 C35 H35 120.2
C22 C35 H35 120.2
C52 C36 C20 120.3(3)
C52 C36 H36 119.8
C20 C36 H36 119.8
C41 C37 C20 120.9(3)
C41 C37 H37 119.5
C20 C37 H37 119.5
N6 C38 C57 112.8(2)
N6 C38 H38A 109.0
C57 C38 H38A 109.0
N6 C38 H38B 109.0
C57 C38 H38B 109.0
H38A C38 H38B 107.8
C51 C39 C33 119.8(3)
C51 C39 H39 120.1
C33 C39 H39 120.1
C54 C40 C19 120.3(3)
C54 C40 H40 119.8
C19 C40 H40 119.8
C37 C41 C55 120.9(3)
C37 C41 H41 119.5
C55 C41 H41 119.5
C60 C42 C26 119.6(3)
C60 C42 H42 120.2
C26 C42 H42 120.2
C59 C43 C13 120.8(3)
C59 C43 H43 119.6
C13 C43 H43 119.6
C60 C44 C27 120.1(3)
C60 C44 H44 120.0
C27 C44 H44 120.0
N17 C45 C73 113.7(3)
N17 C45 H45A 108.8
C73 C45 H45A 108.8
N17 C45 H45B 108.8
C73 C45 H45B 108.8
H45A C45 H45B 107.7
N17 C46 C61 115.3(3)
N17 C46 H46A 108.5
C61 C46 H46A 108.5
N17 C46 H46B 108.5
C61 C46 H46B 108.5
H46A C46 H46B 107.5
N6 C47 C74 115.6(3)
N6 C47 H47A 108.4
C74 C47 H47A 108.4
N6 C47 H47B 108.4
C74 C47 H47B 108.4
H47A C47 H47B 107.4
C53 C48 C59 120.1(3)
C53 C48 H48 119.9
C59 C48 H48 119.9
C66 C49 C23 120.7(4)
C66 C49 H49 119.7
C23 C49 H49 119.7
C24 C50 C63 120.1(3)
C24 C50 H50 120.0
C63 C50 H50 120.0
C39 C51 C34 120.6(3)
C39 C51 H51 119.7
C34 C51 H51 119.7
C55 C52 C36 120.9(3)
C55 C52 H52 119.6
C36 C52 H52 119.6
C48 C53 C30 119.9(3)
C48 C53 H53 120.0
C30 C53 H53 120.0
C63 C54 C40 120.1(3)
C63 C54 H54 119.9
C40 C54 H54 119.9
C52 C55 C41 119.1(3)
C52 C55 H55 120.5
C41 C55 H55 120.5
C62 C56 C23 120.8(4)
C62 C56 H56 119.6
C23 C56 H56 119.6
C38 C57 H57A 109.5
C38 C57 H57B 109.5
H57A C57 H57B 109.5
C38 C57 H57C 109.5
H57A C57 H57C 109.5
H57B C57 H57C 109.5
C48 C59 C43 120.0(3)
C48 C59 H59 120.0
C43 C59 H59 120.0
C44 C60 C42 120.5(3)
C44 C60 H60 119.8
C42 C60 H60 119.8
C46 C61 H61A 109.5
C46 C61 H61B 109.5
H61A C61 H61B 109.5
C46 C61 H61C 109.5
H61A C61 H61C 109.5
H61B C61 H61C 109.5
C65 C62 C56 119.9(4)
C65 C62 H62 120.0
C56 C62 H62 120.0
C54 C63 C50 119.9(3)
C54 C63 H63 120.0
C50 C63 H63 120.0
C66 C65 C62 120.1(4)
C66 C65 H65 119.9
C62 C65 H65 119.9
C65 C66 C49 120.4(4)
C65 C66 H66 119.8
C49 C66 H66 119.8
C45 C73 H73A 109.5
C45 C73 H73B 109.5
H73A C73 H73B 109.5
C45 C73 H73C 109.5
H73A C73 H73C 109.5
H73B C73 H73C 109.5
C47 C74 H74A 109.5
C47 C74 H74B 109.5
H74A C74 H74B 109.5
C47 C74 H74C 109.5
H74A C74 H74C 109.5
H74B C74 H74C 109.5

loop_
_geom_bond_atom_site_label_1
_geom_bond_atom_site_label_2
_geom_bond_distance
S3 P58 1.9487(10)
S4 P2 1.9484(10)
P2 N17 1.671(2)
P2 C19 1.804(3)
P2 C11 1.831(3)
P58 N6 1.671(2)
P58 C15 1.805(3)
P58 C7 1.825(3)
N6 C47 1.468(4)
N6 C38 1.476(3)
N17 C46 1.470(4)
N17 C45 1.473(4)
C1 C18 1.389(4)
C1 C11 1.403(4)
C1 C16 1.498(4)
C7 C28 1.399(4)
C7 C8 1.403(4)
C8 C21 1.390(4)
C8 C9 1.492(4)
C9 C14 1.342(4)
C9 C13 1.488(4)
C10 C16 1.341(4)
C10 C23 1.466(4)
C10 H10 0.9500
C11 C22 1.396(4)
C12 C31 1.385(4)
C12 C34 1.394(4)
C12 C16 1.489(4)
C13 C30 1.386(4)
C13 C43 1.390(4)
C14 C20 1.469(4)
C14 H14 0.9500
C15 C27 1.386(4)
C15 C26 1.388(4)
C18 C25 1.377(4)
C18 H18 0.9500
C19 C40 1.385(4)
C19 C24 1.392(4)
C20 C37 1.392(4)
C20 C36 1.396(4)
C21 C29 1.382(4)
C21 H21 0.9500
C22 C35 1.382(4)
C22 H22 0.9500
C23 C56 1.388(4)
C23 C49 1.389(4)
C24 C50 1.373(4)
C24 H24 0.9500
C25 C35 1.380(4)
C25 H25 0.9500
C26 C42 1.383(4)
C26 H26 0.9500
C27 C44 1.377(4)
C27 H27 0.9500
C28 C32 1.377(4)
C28 H28 0.9500
C29 C32 1.382(4)
C29 H29 0.9500
C30 C53 1.390(4)
C30 H30 0.9500
C31 C33 1.383(4)
C31 H31 0.9500
C32 H32 0.9500
C33 C39 1.381(4)
C33 H33 0.9500
C34 C51 1.386(4)
C34 H34 0.9500
C35 H35 0.9500
C36 C52 1.386(4)
C36 H36 0.9500
C37 C41 1.373(4)
C37 H37 0.9500
C38 C57 1.514(4)
C38 H38A 0.9900
C38 H38B 0.9900
C39 C51 1.368(4)
C39 H39 0.9500
C40 C54 1.380(4)
C40 H40 0.9500
C41 C55 1.377(4)
C41 H41 0.9500
C42 C60 1.381(5)
C42 H42 0.9500
C43 C59 1.382(4)
C43 H43 0.9500
C44 C60 1.373(5)
C44 H44 0.9500
C45 C73 1.508(4)
C45 H45A 0.9900
C45 H45B 0.9900
C46 C61 1.503(5)
C46 H46A 0.9900
C46 H46B 0.9900
C47 C74 1.515(5)
C47 H47A 0.9900
C47 H47B 0.9900
C48 C53 1.373(5)
C48 C59 1.377(5)
C48 H48 0.9500
C49 C66 1.383(5)
C49 H49 0.9500
C50 C63 1.383(4)
C50 H50 0.9500
C51 H51 0.9500
C52 C55 1.371(4)
C52 H52 0.9500
C53 H53 0.9500
C54 C63 1.379(5)
C54 H54 0.9500
C55 H55 0.9500
C56 C62 1.388(4)
C56 H56 0.9500
C57 H57A 0.9800
C57 H57B 0.9800
C57 H57C 0.9800
C59 H59 0.9500
C60 H60 0.9500
C61 H61A 0.9800
C61 H61B 0.9800
C61 H61C 0.9800
C62 C65 1.370(6)
C62 H62 0.9500
C63 H63 0.9500
C65 C66 1.366(6)
C65 H65 0.9500
C66 H66 0.9500
C73 H73A 0.9800
C73 H73B 0.9800
C73 H73C 0.9800
C74 H74A 0.9800
C74 H74B 0.9800
C74 H74C 0.9800

loop_
_geom_torsion_atom_site_label_1
_geom_torsion_atom_site_label_2
_geom_torsion_atom_site_label_3
_geom_torsion_atom_site_label_4
_geom_torsion
C15 P58 N6 C47 35.3(2)
C7 P58 N6 C47 146.6(2)
S3 P58 N6 C47 -89.7(2)
C15 P58 N6 C38 176.9(2)
C7 P58 N6 C38 -71.8(2)
S3 P58 N6 C38 52.0(2)
C19 P2 N17 C46 -29.6(2)
C11 P2 N17 C46 -141.8(2)
S4 P2 N17 C46 96.0(2)
C19 P2 N17 C45 -170.9(2)
C11 P2 N17 C45 77.0(2)
S4 P2 N17 C45 -45.3(2)
N6 P58 C7 C28 -8.9(3)
C15 P58 C7 C28 100.7(2)
S3 P58 C7 C28 -134.4(2)
N6 P58 C7 C8 165.7(2)
C15 P58 C7 C8 -84.7(2)
S3 P58 C7 C8 40.2(3)
C28 C7 C8 C21 4.3(4)
P58 C7 C8 C21 -170.3(2)
C28 C7 C8 C9 -171.7(3)
P58 C7 C8 C9 13.7(4)
C21 C8 C9 C14 -112.7(3)
C7 C8 C9 C14 63.2(4)
C21 C8 C9 C13 60.6(3)
C7 C8 C9 C13 -123.5(3)
C18 C1 C11 C22 -5.0(4)
C16 C1 C11 C22 170.0(2)
C18 C1 C11 P2 168.9(2)
C16 C1 C11 P2 -16.1(4)
N17 P2 C11 C22 4.5(2)
C19 P2 C11 C22 -105.3(2)
S4 P2 C11 C22 128.8(2)
N17 P2 C11 C1 -169.4(2)
C19 P2 C11 C1 80.8(2)
S4 P2 C11 C1 -45.1(2)
C14 C9 C13 C30 -145.5(3)
C8 C9 C13 C30 41.8(4)
C14 C9 C13 C43 38.0(4)
C8 C9 C13 C43 -134.6(3)
C13 C9 C14 C20 12.6(5)
C8 C9 C14 C20 -174.9(3)
N6 P58 C15 C27 -111.7(2)
C7 P58 C15 C27 140.0(2)
S3 P58 C15 C27 15.0(3)
N6 P58 C15 C26 68.9(3)
C7 P58 C15 C26 -39.4(3)
S3 P58 C15 C26 -164.4(2)
C23 C10 C16 C12 -16.4(5)
C23 C10 C16 C1 172.5(3)
C31 C12 C16 C10 -35.1(4)
C34 C12 C16 C10 148.9(3)
C31 C12 C16 C1 136.0(3)
C34 C12 C16 C1 -40.0(4)
C18 C1 C16 C10 114.2(3)
C11 C1 C16 C10 -60.9(4)
C18 C1 C16 C12 -57.7(3)
C11 C1 C16 C12 127.2(3)
C11 C1 C18 C25 3.6(4)
C16 C1 C18 C25 -171.7(3)
N17 P2 C19 C40 113.1(3)
C11 P2 C19 C40 -137.8(2)
S4 P2 C19 C40 -13.1(3)
N17 P2 C19 C24 -68.5(3)
C11 P2 C19 C24 40.5(3)
S4 P2 C19 C24 165.2(2)
C9 C14 C20 C37 37.6(4)
C9 C14 C20 C36 -146.4(3)
C7 C8 C21 C29 -3.1(4)
C9 C8 C21 C29 173.1(3)
C1 C11 C22 C35 3.4(4)
P2 C11 C22 C35 -170.7(2)
C16 C10 C23 C56 -29.9(5)
C16 C10 C23 C49 156.8(3)
C40 C19 C24 C50 1.1(4)
P2 C19 C24 C50 -177.3(2)
C1 C18 C25 C35 -0.4(4)
C27 C15 C26 C42 -0.9(4)
P58 C15 C26 C42 178.5(2)
C26 C15 C27 C44 0.4(4)
P58 C15 C27 C44 -179.0(2)
C8 C7 C28 C32 -2.8(4)
P58 C7 C28 C32 172.0(2)
C8 C21 C29 C32 0.2(5)
C43 C13 C30 C53 -1.8(4)
C9 C13 C30 C53 -178.4(3)
C34 C12 C31 C33 -0.4(4)
C16 C12 C31 C33 -176.6(3)
C7 C28 C32 C29 0.0(5)
C21 C29 C32 C28 1.4(5)
C12 C31 C33 C39 -0.1(4)
C31 C12 C34 C51 0.9(4)
C16 C12 C34 C51 177.0(3)
C18 C25 C35 C22 -1.3(4)
C11 C22 C35 C25 -0.3(4)
C37 C20 C36 C52 -2.5(4)
C14 C20 C36 C52 -178.7(3)
C36 C20 C37 C41 1.8(4)
C14 C20 C37 C41 177.9(3)
C47 N6 C38 C57 -63.5(3)
P58 N6 C38 C57 152.4(2)
C31 C33 C39 C51 0.2(5)
C24 C19 C40 C54 -0.2(5)
P2 C19 C40 C54 178.2(3)
C20 C37 C41 C55 -0.3(5)
C15 C26 C42 C60 0.5(5)
C30 C13 C43 C59 1.3(4)
C9 C13 C43 C59 177.8(3)
C15 C27 C44 C60 0.5(5)
C46 N17 C45 C73 64.4(4)
P2 N17 C45 C73 -151.9(2)
C45 N17 C46 C61 69.6(4)
P2 N17 C46 C61 -71.6(4)
C38 N6 C47 C74 -62.7(4)
P58 N6 C47 C74 78.9(3)
C56 C23 C49 C66 1.1(5)
C10 C23 C49 C66 174.8(3)
C19 C24 C50 C63 -0.9(5)
C33 C39 C51 C34 0.2(5)
C12 C34 C51 C39 -0.8(5)
C20 C36 C52 C55 1.7(5)
C59 C48 C53 C30 -0.3(5)
C13 C30 C53 C48 1.3(5)
C19 C40 C54 C63 -0.9(5)
C36 C52 C55 C41 0.0(5)
C37 C41 C55 C52 -0.7(5)
C49 C23 C56 C62 -2.0(5)
C10 C23 C56 C62 -175.4(3)
C53 C48 C59 C43 -0.2(5)
C13 C43 C59 C48 -0.3(5)
C27 C44 C60 C42 -0.9(5)
C26 C42 C60 C44 0.4(5)
C23 C56 C62 C65 1.3(5)
C40 C54 C63 C50 1.1(6)
C24 C50 C63 C54 -0.2(6)
C56 C62 C65 C66 0.4(6)
C62 C65 C66 C49 -1.3(7)
C23 C49 C66 C65 0.5(6)
